data_2101355
loop_
_publ_author_name
'Sheikh-Ali, B. M.'
'Rapta, M.'
'Jameson, G. B.'
'Weiss, R. G.'

_publ_section_title
;
 Molecular conformations and crystal packing properties of five
 4-alkyl-<i>N</i>-(4-cyanophenyl)piperidines by X-ray diffraction: a
 surprising dependence upon alkyl chain length
;
_journal_issue 5
_journal_name_full 'Acta Crystallographica Section B'
_journal_page_first 823
_journal_page_last 835
_journal_paper_doi 10.1107/S0108768194013054
_journal_volume 51
_journal_year 1995
_chemical_formula_sum 'C19 H28 N2'
_chemical_formula_weight 284.49
_space_group_IT_number 2
_space_group_name_Hall '-P 1'
_space_group_name_H-M_alt 'P -1'
_symmetry_cell_setting triclinic
_symmetry_space_group_name_Hall '-P 1'
_symmetry_space_group_name_H-M 'P -1'
_cell_angle_alpha 106.060(10)
_cell_angle_beta 101.270(10)
_cell_angle_gamma 100.130(10)
_cell_formula_units_Z 8
_cell_length_a 11.0610(10)
_cell_length_b 15.690(3)
_cell_length_c 21.641(3)
_cell_volume 3432.6(9)
_diffrn_radiation_type Mo
_diffrn_radiation_wavelength 0.71073
_exptl_absorpt_coefficient_mu 0.060
_exptl_crystal_density_diffrn 1.101
_exptl_crystal_F_000 1248
_cod_data_source_file gr0375.cif
_cod_data_source_block gr0375d
_cod_database_code 2101355

loop_
_space_group_symop_id
_space_group_symop_operation_xyz
1 x,y,z
2 -x,-y,-z

loop_
_atom_site_label
_atom_site_fract_x
_atom_site_fract_y
_atom_site_fract_z
_atom_site_U_iso_or_equiv
N(1A) .1608(2) -.51870(10) -.23960(10) .0500(10)
C(2A) .1713(2) -.4842(2) -.18400(10) .0380(10)
C(3A) .1845(2) -.44110(10) -.11410(10) .0340(10)
C(4A) .0804(2) -.41960(10) -.09120(10) .0380(10)
C(5A) .0936(2) -.38100(10) -.02410(10) .0360(10)
C(6A) .2104(2) -.36180(10) .02310(10) .0320(10)
C(7A) .3145(2) -.3818(2) -.00100(10) .0360(10)
C(8A) .3008(2) -.4210(2) -.06830(10) .0390(10)
N(9A) .2199(2) -.32210(10) .09080(10) .0330(10)
C(10A) .1217(2) -.3690(2) .11590(10) .0380(10)
C(11A) .1203(2) -.3140(2) .18530(10) .0370(10)
C(12A) .2503(2) -.2869(2) .23440(10) .0350(10)
C(13A) .3449(2) -.2366(2) .20640(10) .0370(10)
C(14A) .3462(2) -.2948(2) .13730(10) .0350(10)
C(15A) .2447(2) -.2328(2) .30410(10) .0390(10)
C(16A) .3666(2) -.2084(2) .35920(10) .0410(10)
C(17A) .3462(2) -.1710(2) .42810(10) .0400(10)
C(18A) .4664(2) -.1388(2) .48470(10) .0410(10)
C(19A) .4440(2) -.1043(2) .55350(10) .0410(10)
C(20A) .5630(2) -.0702(2) .61020(10) .0460(10)
C(21A) .5377(3) -.0372(2) .67840(10) .0560(10)
N(1B) -.1212(2) .0544(2) -.24690(10) .0590(10)
C(2B) -.0777(2) .0715(2) -.19100(10) .0440(10)
C(3B) -.0251(2) .0943(2) -.12050(10) .0380(10)
C(4B) -.0881(2) .1365(2) -.07580(10) .0430(10)
C(5B) -.0397(2) .1578(2) -.00830(10) .0400(10)
C(6B) .0753(2) .1388(2) .01840(10) .0380(10)
C(7B) .1360(2) .0947(2) -.02820(10) .0490(10)
C(8B) .0882(2) .0740(2) -.09560(10) .0460(10)
N(9B) .1283(2) .16630(10) .08630(10) .0410(10)
C(10B) .0497(2) .1939(2) .13190(10) .0560(10)
C(11B) .1284(2) .2510(2) .20140(10) .0470(10)
C(12B) .2238(2) .2054(2) .23070(10) .0370(10)
C(13B) .3042(2) .1797(2) .18160(10) .0470(10)
C(14B) .2253(2) .1233(2) .11190(10) .0460(10)
C(15B) .3079(2) .2630(2) .29940(10) .0450(10)
C(16B) .2380(2) .2903(2) .35310(10) .0420(10)
C(17B) .3278(2) .3326(2) .42250(10) .0420(10)
C(18B) .2637(2) .3562(2) .47860(10) .0420(10)
C(19B) .3589(2) .3919(2) .54690(10) .0430(10)
C(20B) .3019(2) .4085(2) .60560(10) .0490(10)
C(21B) .4015(3) .4450(2) .67180(10) .0620(10)
N(1C) .1486(2) -.5085(2) .24380(10) .0510(10)
C(2C) .1587(2) -.4764(2) .29960(10) .0400(10)
C(3C) .1728(2) -.43700(10) .37000(10) .0350(10)
C(4C) .2875(2) -.4243(2) .41560(10) .0400(10)
C(5C) .3005(2) -.3901(2) .48320(10) .0380(10)
C(6C) .1976(2) -.36770(10) .50800(10) .0320(10)
C(7C) .0838(2) -.37860(10) .46100(10) .0350(10)
C(8C) .0711(2) -.41230(10) .39390(10) .0350(10)
N(9C) .2058(2) -.33430(10) .57620(10) .0320(10)
C(10C) .3299(2) -.3162(2) .62260(10) .0370(10)
C(11C) .3298(2) -.2638(2) .69330(10) .0370(10)
C(12C) .2290(2) -.3149(2) .71780(10) .0350(10)
C(13C) .1010(2) -.3343(2) .66790(10) .0390(10)
C(14C) .1025(2) -.3829(2) .59730(10) .0400(10)
C(15C) .2230(2) -.2631(2) .78750(10) .0380(10)
C(16C) .3446(2) -.2381(2) .84310(10) .0390(10)
C(17C) .3266(2) -.1921(2) .91120(10) .0380(10)
C(18C) .4482(2) -.1554(2) .96710(10) .0400(10)
C(19C) .4282(2) -.1105(2) 1.03480(10) .0400(10)
C(20C) .5489(2) -.0694(2) 1.09080(10) .0450(10)
C(21C) .5263(3) -.0246(2) 1.15750(10) .0630(10)
N(1D) .1294(2) -.0606(2) .76000(10) .0610(10)
C(2D) .0871(2) -.0754(2) .70440(10) .0440(10)
C(3D) .0353(2) -.0955(2) .63370(10) .0380(10)
C(4D) .0995(2) -.1340(2) .58870(10) .0400(10)
C(5D) .0532(2) -.1520(2) .52140(10) .0390(10)
C(6D) -.0630(2) -.13440(10) .49550(10) .0340(10)
C(7D) -.1261(2) -.0935(2) .54230(10) .0440(10)
C(8D) -.0786(2) -.0751(2) .60930(10) .0440(10)
N(9D) -.1158(2) -.15830(10) .42750(10) .0360(10)
C(10D) -.0363(2) -.1848(2) .38200(10) .0440(10)
C(11D) -.1150(2) -.2380(2) .31120(10) .0410(10)
C(12D) -.2067(2) -.1878(2) .28380(10) .0370(10)
C(13D) -.2865(2) -.1630(2) .33290(10) .0460(10)
C(14D) -.2085(2) -.1110(2) .40330(10) .0440(10)
C(15D) -.2908(2) -.2431(2) .21450(10) .0440(10)
C(16D) -.2220(2) -.2728(2) .16110(10) .0410(10)
C(17D) -.3123(2) -.3171(2) .09190(10) .0410(10)
C(18D) -.2495(2) -.3462(2) .03590(10) .0400(10)
C(19D) -.3450(2) -.3844(2) -.03200(10) .0410(10)
C(20D) -.2896(2) -.4105(2) -.09100(10) .0500(10)
C(21D) -.3905(3) -.4495(2) -.15690(10) .0600(10)
H(4AA) -.0009(2) -.43230(10) -.12190(10) .045
H(5AA) .0199(2) -.36750(10) -.01020(10) .043
H(7AA) .3967(2) -.3662(2) .02960(10) .043
H(8AA) .3729(2) -.4358(2) -.08330(10) .046
H(10A) .1346(2) -.4280(2) .11580(10) .046
H(10B) .0407(2) -.3783(2) .08580(10) .046
H(11A) .0915(2) -.2600(2) .18400(10) .045
H(11B) .0614(2) -.3504(2) .20070(10) .045
H(12A) .2729(2) -.3426(2) .23660(10) .042
H(13A) .4278(2) -.2235(2) .23580(10) .044
H(13B) .3268(2) -.1795(2) .20470(10) .044
H(14A) .4048(2) -.2599(2) .12080(10) .042
H(14B) .3763(2) -.3476(2) .14050(10) .042
H(15A) .2203(2) -.1771(2) .30350(10) .047
H(15B) .1789(2) -.2700(2) .31510(10) .047
H(16A) .4299(2) -.1651(2) .35140(10) .049
H(16B) .3964(2) -.2628(2) .35650(10) .049
H(17A) .2857(2) -.2159(2) .43610(10) .048
H(17B) .3108(2) -.1192(2) .42920(10) .048
H(18A) .5036(2) -.1900(2) .48280(10) .049
H(18B) .5259(2) -.0922(2) .47780(10) .049
H(19A) .4078(2) -.0527(2) .55500(10) .049
H(19B) .3824(2) -.1507(2) .55940(10) .049
H(20A) .5993(2) -.1217(2) .60880(10) .055
H(20B) .6246(2) -.0236(2) .60460(10) .055
H(21A) .6167(3) -.0208(2) .71180(10) .067
H(21B) .5040(3) .0157(2) .68120(10) .067
H(21C) .4783(3) -.0837(2) .68550(10) .067
H(4BA) -.1629(2) .1549(2) -.09240(10) .052
H(5BA) -.0898(2) .1804(2) .02110(10) .049
H(7BA) .2182(2) .0844(2) -.01360(10) .059
H(8BA) .1164(2) .0310(2) -.12710(10) .055
H(10C) -.0056(2) .1425(2) .13600(10) .067
H(10D) -.0032(2) .2290(2) .11490(10) .067
H(11C) .0750(2) .2655(2) .23090(10) .057
H(11D) .1775(2) .3070(2) .20000(10) .057
H(12B) .1787(2) .1497(2) .23450(10) .045
H(13C) .3464(2) .2376(2) .17980(10) .056
H(13D) .3679(2) .1515(2) .19820(10) .056
H(14C) .2805(2) .1155(2) .08270(10) .055
H(14D) .1872(2) .0642(2) .11320(10) .055
H(15C) .3778(2) .2396(2) .31570(10) .054
H(15D) .3428(2) .3188(2) .29220(10) .054
H(16C) .1799(2) .2353(2) .35030(10) .051
H(16D) .1889(2) .3327(2) .34490(10) .051
H(17C) .3826(2) .3888(2) .42480(10) .050
H(17D) .3808(2) .2916(2) .42830(10) .050
H(18C) .2187(2) .4027(2) .47620(10) .050
H(18D) .2026(2) .3020(2) .47460(10) .050
H(19C) .4069(2) .3469(2) .54850(10) .052
H(19D) .4174(2) .4479(2) .55180(10) .052
H(20C) .2487(2) .4502(2) .60270(10) .058
H(20D) .2492(2) .3516(2) .60340(10) .058
H(21D) .3605(3) .4538(2) .70750(10) .074
H(21E) .4539(3) .4029(3) .67520(10) .074
H(21F) .4534(3) .5025(2) .67450(10) .074
H(4CA) .3588(2) -.4387(2) .39950(10) .048
H(5CA) .3787(2) -.3826(2) .51500(10) .046
H(7CA) .0139(2) -.36270(10) .47780(10) .041
H(8CA) -.0099(2) -.42290(10) .36340(10) .042
H(10E) .3911(2) -.2792(2) .60870(10) .044
H(10F) .3556(2) -.3718(2) .62140(10) .044
H(11E) .4119(2) -.2559(2) .72180(10) .045
H(11F) .3160(2) -.2042(2) .69620(10) .045
H(12C) .2481(2) -.3723(2) .71780(10) .042
H(13E) .0766(2) -.2780(2) .66990(10) .046
H(13F) .0378(2) -.3726(2) .67970(10) .046
H(14E) .1147(2) -.4428(2) .59450(10) .048
H(14F) .0219(2) -.3905(2) .56740(10) .048
H(15E) .1966(2) -.2082(2) .78680(10) .045
H(15F) .1584(2) -.3006(2) .79910(10) .045
H(16E) .4074(2) -.1951(2) .83470(10) .046
H(16F) .3759(2) -.2917(2) .84200(10) .046
H(17E) .2727(2) -.2383(2) .92150(10) .046
H(17F) .2828(2) -.1447(2) .90980(10) .046
H(18E) .4898(2) -.2038(2) .96910(10) .047
H(18F) .5033(2) -.1116(2) .95520(10) .047
H(19E) .3860(2) -.0625(2) 1.03260(10) .049
H(19F) .3732(2) -.1546(2) 1.04660(10) .049
H(20E) .6024(2) -.0221(2) 1.08130(10) .054
H(20F) .5940(2) -.1160(2) 1.09260(10) .054
H(21G) .6064(3) -.0002(2) 1.19050(10) .076
H(21H) .4834(3) .0234(3) 1.15680(10) .076
H(21I) .4748(3) -.0716(2) 1.16830(10) .076
H(4DA) .1791(2) -.1473(2) .60450(10) .048
H(5DA) .0999(2) -.1808(2) .49230(10) .046
H(7DA) -.2070(2) -.0814(2) .52730(10) .053
H(8DA) -.1215(2) -.0442(2) .63990(10) .053
H(10G) .0137(2) -.2228(2) .39700(10) .053
H(10H) .0210(2) -.1299(2) .38390(10) .053
H(11G) -.1619(2) -.2971(2) .30850(10) .050
H(11H) -.0565(2) -.2475(2) .28400(10) .050
H(12D) -.1576(2) -.1315(2) .28290(10) .044
H(13G) -.3437(2) -.1288(2) .31840(10) .056
H(13H) -.3366(2) -.2184(2) .33470(10) .056
H(14G) -.1621(2) -.0536(2) .40260(10) .053
H(14H) -.2606(2) -.0985(2) .43380(10) .053
H(15G) -.3390(2) -.2024(2) .20230(10) .053
H(15H) -.3498(2) -.2944(2) .21660(10) .053
H(16G) -.1782(2) -.3169(2) .17130(10) .049
H(16H) -.1598(2) -.2226(2) .16000(10) .049
H(17G) -.3710(2) -.3700(2) .09190(10) .049
H(17H) -.3600(2) -.2745(2) .08270(10) .049
H(18G) -.1886(2) -.2938(2) .03680(10) .048
H(18H) -.2043(2) -.3906(2) .04410(10) .048
H(19G) -.3917(2) -.3400(2) -.03810(10) .049
H(19H) -.4047(2) -.4367(2) -.03170(10) .049
H(20G) -.2413(2) -.4543(2) -.08540(10) .060
H(20H) -.2329(2) -.3583(2) -.09340(10) .060
H(21J) -.3524(3) -.4669(2) -.19320(10) .072
H(21K) -.4464(3) -.5026(2) -.15520(10) .072
H(21L) -.4380(3) -.4056(2) -.16330(10) .072

loop_
_geom_angle_atom_site_label_1
_geom_angle_atom_site_label_2
_geom_angle_atom_site_label_3
_geom_angle
N(1A) C(2A) C(3A) 179.8(3)
C(8A) C(3A) C(4A) 118.7(2)
(8A) C(3A) C(2A) 120.5(2)
C(4A) C(3A) C(2A) 120.8(2)
C(5A) C(4A) C(3A) 120.1(2)
C(4A) C(5A) C(6A) 121.8(2)
N(9A) C(6A) C(7A) 122.7(2)
N(9A) C(6A) C(5A) 120.0(2)
C(7A) C(6A) C(5A) 117.3(2)
C(8A) C(7A) C(6A) 120.7(2)
C(7A) C(8A) C(3A) 121.3(2)
C(6A) N(9A) C(14A) 117.9(2)
C(6A) N(9A) C(10A) 114.6(2)
C(14A) N(9A) C(10A) 112.1(2)
N(9A) C(10A) C(11A) 112.5(2)
C(10A) C(11A) C(12A) 112.3(2)
C(13A) C(12A) C(11A) 107.8(2)
C(13A) C(12A) C(15A) 114.3(2)
C(11A) C(12A) C(15A) 110.8(2)
C(12A) C(13A) C(14A) 111.5(2)
N(9A) C(14A) C(13A) 111.4(2)
C(16A) C(15A) C(12A) 115.9(2)
C(17A) C(16A) C(15A) 112.4(2)
C(18A) C(17A) C(16A) 114.7(2)
C(17A) C(18A) C(19A) 114.1(2)
C(20A) C(19A) C(18A) 114.7(2)
C(19A) C(20A) C(21A) 113.6(3)
N(1B) C(2B) C(3B) 178.7(2)
C(4B) C(3B) C(8B) 118.6(2)
C(4B) C(3B) C(2B) 120.1(2)
C(8B) C(3B) C(2B) 121.3(2)
C(5B) C(4B) C(3B) 120.8(2)
C(4B) C(5B) C(6B) 121.9(2)
N(9B) C(6B) C(5B) 121.7(2)
N(9B) C(6B) C(7B) 122.3(2)
C(5B) C(6B) C(7B) 115.9(2)
C(8B) C(7B) C(6B) 122.3(2)
C(7B) C(8B) C(3B) 120.5(2)
C(6B) N(9B) C(14B) 118.9(2)
C(6B) N(9B) C(10B) 119.2(2)
C(14B) N(9B) C(10B) 113.6(2)
N(9B) C(10B) C(11B) 112.5(2)
C(12B) C(11B) C(10B) 113.1(2)
C(11B) C(12B) C(15B) 114.2(2)
C(11B) C(12B) C(13B) 107.9(2)
C(15B) C(12B) C(13B) 110.8(2)
C(14B) C(13B) C(12B) 113.2(2)
N(9B) C(14B) C(13B) 112.5(2)
C(12B) C(15B) C(16B) 115.4(2)
C(17B) C(16B) C(15B) 112.5(2)
C(18B) C(17B) C(16B) 115.1(2)
C(17B) C(18B) C(19B) 112.1(2)
C(20B) C(19B) C(18B) 115.5(2)
C(19B) C(20B) C(21B) 112.8(2)
N(1C) C(2C) C(3C) 179.0(2)
C(4C) C(3C) C(8C) 118.7(2)
C(4C) C(3C) C(2C) 120.5(2)
C(8C) C(3C) C(2C) 120.8(2)
C(5C) C(4C) C(3C) 121.0(2)
C(4C) C(5C) C(6C) 120.9(2)
N(9C) C(6C) C(7C) 120.1(2)
N(9C) C(6C) C(5C) 122.9(2)
C(7C) C(6C) C(5C) 117.1(2)
C(8C) C(7C) C(6C) 122.0(2)
C(7C) C(8C) C(3C) 120.3(2)
C(6C) N(9C) C(10C) 117.5(2)
C(6C) N(9C) C(14C) 114.4(2)
C(10C) N(9C) C(14C) 111.9(2)
N(9C) C(10C) C(11C) 111.3(2)
C(12C) C(11C) C(10C) 112.0(2)
C(11C) C(12C) C(15C) 113.5(2)
C(11C) C(12C) C(13C) 107.7(2)
C(15C) C(12C) C(13C) 110.4(2)
C(14C) C(13C) C(12C) 112.8(2)
N(9C) C(14C) C(13C) 112.5(2)
C(12C) C(15C) C(16C) 116.6(2)
C(17C) C(16C) C(15C) 112.6(2)
C(16C) C(17C) C(18C) 114.6(2)
C(19C) C(18C) C(17C) 113.9(2)
C(20C) C(19C) C(18C) 114.9(2)
C(21C) C(20C) C(19C) 113.8(2)
N(1D) C(2D) C(3D) 178.7(2)
C(4D) C(3D) C(8D) 118.3(2)
C(4D) C(3D) C(2D) 120.4(2)
C(8D) C(3D) C(2D) 121.2(2)
C(5D) C(4D) C(3D) 121.3(2)
C(4D) C(5D) C(6D) 121.4(2)
N(9D) C(6D) C(5D) 122.1(2)
N(9D) C(6D) C(7D) 121.4(2)
C(5D) C(6D) C(7D) 116.5(2)
C(8D) C(7D) C(6D) 121.7(2)
C(7D) C(8D) C(3D) 120.7(2)
C(6D) N(9D) C(14D) 119.2(2)
C(6D) N(9D) C(10D) 118.6(2)
C(14D) N(9D) C(10D) 113.2(2)
N(9D) C(10D) C(11D) 112.4(2)
C(12D) C(11D) C(10D) 112.8(2)
C(11D) C(12D) C(15D) 112.9(2)
C(11D) C(12D) C(13D) 107.8(2)
C(15D) C(12D) C(13D) 111.0(2)
C(14D) C(13D) C(12D) 113.6(2)
N(9D) C(14D) C(13D) 112.4(2)
C(16D) C(15D) C(12D) 116.0(2)
C(15D) C(16D) C(17D) 112.5(2)
C(18D) C(17D) C(16D) 115.3(2)
C(17D) C(18D) C(19D) 112.2(2)
C(20D) C(19D) C(18D) 115.7(2)
C(19D) C(20D) C(21D) 112.8(2)

loop_
_geom_bond_atom_site_label_1
_geom_bond_atom_site_label_2
_geom_bond_distance
N(1A) C(2A) 1.146(3)
C(2A) C(3A) 1.443(3)
C(3A) C(8A) 1.387(3)
C(3A) C(4A) 1.398(3)
C(4A) C(5A) 1.377(3)
C(5A) C(6A) 1.406(3)
C(6A) N(9A) 1.399(3)
C(6A) C(7A) 1.403(3)
C(7A) C(8A) 1.381(3)
N(9A) C(14A) 1.467(3)
N(9A) C(10A) 1.480(3)
C(10A) C(11A) 1.514(3)
C(11A) C(12A) 1.522(3)
C(12A) C(13A) 1.520(3)
C(12A) C(15A) 1.530(3)
C(13A) C(14A) 1.525(3)
C(15A) C(16A) 1.525(3)
C(16A) C(17A) 1.522(3)
C(17A) C(18A) 1.518(3)
C(18A) C(19A) 1.523(3)
C(19A) C(20A) 1.510(3)
C(20A) C(21A) 1.521(3)
N(1B) C(2B) 1.147(3)
C(2B) C(3B) 1.440(3)
C(3B) C(4B) 1.390(3)
C(3B) C(8B) 1.391(3)
C(4B) C(5B) 1.376(3)
C(5B) C(6B) 1.408(3)
C(6B) N(9B) 1.382(3)
C(6B) C(7B) 1.410(3)
C(7B) C(8B) 1.373(3)
N(9B) C(14B) 1.462(3)
N(9B) C(10B) 1.466(3)
C(10B) C(11B) 1.514(3)
C(11B) C(12B) 1.510(3)
C(12B) C(15B) 1.521(3)
C(12B) C(13B) 1.529(3)
C(13B) C(14B) 1.516(3)
C(15B) C(16B) 1.525(3)
C(16B) C(17B) 1.522(3)
C(17B) C(18B) 1.515(3)
C(18B) C(19B) 1.528(3)
C(19B) C(20B) 1.506(3)
C(20B) C(21B) 1.517(3)
N(1C) C(2C) 1.146(3)
C(2C) C(3C) 1.444(3)
C(3C) C(4C) 1.391(3)
C(3C) C(8C) 1.398(3)
C(4C) C(5C) 1.380(3)
C(5C) C(6C) 1.407(3)
C(6C) N(9C) 1.401(3)
C(6C) C(7C) 1.405(3)
C(7C) C(8C) 1.370(3)
N(9C) C(10C) 1.463(3)
N(9C) C(14C) 1.479(3)
C(10C) C(11C) 1.523(3)
C(11C) C(12C) 1.523(3)
C(12C) C(15C) 1.523(3)
C(12C) C(13C) 1.527(3)
C(13C) C(14C) 1.511(3)
C(15C) C(16C) 1.527(3)
C(16C) C(17C) 1.519(3)
C(17C) C(18C) 1.520(3)
C(18C) C(19C) 1.519(3)
C(19C) C(20C) 1.516(3)
C(20C) C(21C) 1.511(3)
N(1D) C(2D) 1.142(3)
C(2D) C(3D) 1.448(3)
C(3D) C(4D) 1.385(3)
C(3D) C(8D) 1.394(3)
C(4D) C(5D) 1.376(3)
C(5D) C(6D) 1.404(3)
C(6D) N(9D) 1.387(3)
C(6D) C(7D) 1.414(3)
C(7D) C(8D) 1.372(3)
N(9D) C(14D) 1.466(3)
N(9D) C(10D) 1.469(3)
C(10D) C(11D) 1.522(3)
C(11D) C(12D) 1.518(3)
C(12D) C(15D) 1.523(3)
C(12D) C(13D) 1.522(3)
C(13D) C(14D) 1.512(3)
C(15D) C(16D) 1.517(3)
C(16D) C(17D) 1.522(3)
C(17D) C(18D) 1.515(3)
C(18D) C(19D) 1.522(3)
C(19D) C(20D) 1.511(3)
C(20D) C(21D) 1.520(3)
